data_7119887
loop_
_publ_author_name
'Eymann, L\'eonard Y M'
'Scopelliti, Rosario'
'Fadaei, Farzaneh T.'
'Cecot, Giacomo'
'Solari, Euro'
'Severin, Kay'

_publ_section_title
;
 Fixation of nitrous oxide by mesoionic and carbanionic N-heterocyclic
 carbenes.
;
_journal_issue 31
_journal_name_full 'Chemical communications (Cambridge, England)'
_journal_page_first 4331
_journal_page_last 4334
_journal_paper_doi 10.1039/c7cc01592e
_journal_volume 53
_journal_year 2017
_chemical_absolute_configuration rmad
_chemical_formula_moiety 'C33 H40 N4 O'
_chemical_formula_sum 'C33 H40 N4 O'
_chemical_formula_weight 508.69
_chemical_name_systematic 3b_le-4-140
_space_group_crystal_system orthorhombic
_space_group_IT_number 19
_space_group_name_Hall 'P 2ac 2ab'
_space_group_name_H-M_alt 'P 21 21 21'
_symmetry_space_group_name_Hall 'P 2ac 2ab'
_symmetry_space_group_name_H-M 'P 21 21 21'
_atom_sites_solution_hydrogens geom
_atom_sites_solution_primary direct
_atom_sites_solution_secondary difmap
_audit_creation_method SHELXL-2016/6
_audit_update_record
;
2017-02-15 deposited with the CCDC.
2017-03-28 downloaded from the CCDC.
;
_cell_angle_alpha 90
_cell_angle_beta 90
_cell_angle_gamma 90
_cell_formula_units_Z 4
_cell_length_a 10.6312(2)
_cell_length_b 15.7365(3)
_cell_length_c 18.2828(3)
_cell_measurement_reflns_used 8005
_cell_measurement_temperature 140.00(10)
_cell_measurement_theta_max 75.5010
_cell_measurement_theta_min 4.8030
_cell_volume 3058.67(10)
_computing_cell_refinement 'CrysAlisPro 1.171.38.43 (Rigaku OD, 2015)'
_computing_data_collection 'CrysAlisPro 1.171.38.43 (Rigaku OD, 2015)'
_computing_data_reduction 'CrysAlisPro 1.171.38.43 (Rigaku OD, 2015)'
_computing_molecular_graphics 'Olex2 (Dolomanov et al., 2009)'
_computing_publication_material 'CIFTAB (Sheldrick, 2016)'
_computing_structure_refinement 'SHELXL-2016/6 (Sheldrick, 2016)'
_computing_structure_solution 'ShelXT (Sheldrick, 2015)'
_diffrn_ambient_environment N~2~
_diffrn_ambient_temperature 140.00(10)
_diffrn_detector 'CCD plate'
_diffrn_detector_area_resol_mean 5.2817
_diffrn_detector_type AtlasS2
_diffrn_measured_fraction_theta_full 1.000
_diffrn_measured_fraction_theta_max 0.994
_diffrn_measurement_details
;
List of Runs (angles in degrees, time in seconds):

  # Type    Start    End  Width  t~exp~   \w     \q     \k     \f   Frames
#--------------------------------------------------------------------------
  1  \w   -110.00 -18.00   1.00    8.23    --  -40.91 -38.00  90.00   92
  2  \w    -68.00  26.00   1.00    8.23    --  -40.91  57.00   0.00   94
  3  \w    -42.00 -11.00   1.00    8.23    --  -40.91 125.00   0.00   31
  4  \w   -111.00 -21.00   1.00    8.23    --  -40.91 -57.00-150.00   90
  5  \w     10.00  39.00   1.00    8.23    --   40.91  77.00-150.00   29
  6  \w     40.00  97.00   1.00    8.23    --   40.91-125.00  90.00   57
  7  \w     90.00 116.00   1.00    8.23    --   40.91  77.00-150.00   26
  8  \w     32.00 165.00   1.00   32.95    --  111.85 -15.00   0.00  133
  9  \w     37.00 139.00   1.00   32.95    --  111.85 -30.00-180.00  102
 10  \w     89.00 178.00   1.00   32.95    --  111.85  45.00   0.00   89
 11  \w     57.00 141.00   1.00   32.95    --  111.85 -61.00  60.00   84
 12  \w     41.00 118.00   1.00   32.95    --  111.85-125.00  60.00   77
 13  \w     33.00 103.00   1.00   32.95    --  111.85 -94.00  90.00   70
 14  \w    108.00 134.00   1.00   32.95    --  111.85 125.00 150.00   26
 15  \w    152.00 178.00   1.00   32.95    --  111.85 125.00 150.00   26
 16  \w     55.00 117.00   1.00   32.95    --  111.85-125.00-120.00   62
 17  \w     51.00 144.00   1.00   32.95    --  111.85 -77.00-150.00   93
 18  \w     36.00  80.00   1.00   32.95    --  111.85 -30.00 -30.00   44
;
_diffrn_measurement_device 'four-circle diffractometer'
_diffrn_measurement_device_type 'SuperNova, Dual, Cu at zero, AtlasS2'
_diffrn_measurement_method '\w scans'
_diffrn_radiation_monochromator mirror
_diffrn_radiation_probe x-ray
_diffrn_radiation_type 'Cu K\a'
_diffrn_radiation_wavelength 1.54184
_diffrn_reflns_av_R_equivalents 0.0405
_diffrn_reflns_av_unetI/netI 0.0391
_diffrn_reflns_Laue_measured_fraction_full 1.000
_diffrn_reflns_Laue_measured_fraction_max 0.994
_diffrn_reflns_limit_h_max 13
_diffrn_reflns_limit_h_min -13
_diffrn_reflns_limit_k_max 15
_diffrn_reflns_limit_k_min -19
_diffrn_reflns_limit_l_max 22
_diffrn_reflns_limit_l_min -21
_diffrn_reflns_number 6276
_diffrn_reflns_point_group_measured_fraction_full 1.000
_diffrn_reflns_point_group_measured_fraction_max 0.983
_diffrn_reflns_theta_full 67.684
_diffrn_reflns_theta_max 75.954
_diffrn_reflns_theta_min 3.706
_diffrn_source 'micro-focus sealed X-ray tube'
_diffrn_source_type 'SuperNova (Cu) X-ray Source'
_exptl_absorpt_coefficient_mu 0.522
_exptl_absorpt_correction_T_max 0.956
_exptl_absorpt_correction_T_min 0.934
_exptl_absorpt_correction_type gaussian
_exptl_absorpt_process_details
;
CrysAlisPro 1.171.38.43 (Rigaku Oxford Diffraction, 2015)
Numerical absorption correction based on gaussian integration over
a multifaceted crystal model.
Empirical absorption correction using spherical harmonics,
implemented in SCALE3 ABSPACK scaling algorithm.
;
_exptl_crystal_colour yellow
_exptl_crystal_density_diffrn 1.105
_exptl_crystal_description prism
_exptl_crystal_F_000 1096
_exptl_crystal_size_max 0.183
_exptl_crystal_size_mid 0.156
_exptl_crystal_size_min 0.117
_refine_diff_density_max 0.421
_refine_diff_density_min -0.208
_refine_diff_density_rms 0.037
_refine_ls_abs_structure_details
;
 Flack x determined using 2252 quotients [(I+)-(I-)]/[(I+)+(I-)]
 (Parsons, Flack and Wagner, Acta Cryst. B69 (2013) 249-259).
;
_refine_ls_abs_structure_Flack 0.05(14)
_refine_ls_extinction_method none
_refine_ls_goodness_of_fit_ref 1.030
_refine_ls_hydrogen_treatment constr
_refine_ls_matrix_type full
_refine_ls_number_parameters 351
_refine_ls_number_reflns 6276
_refine_ls_number_restraints 0
_refine_ls_restrained_S_all 1.030
_refine_ls_R_factor_all 0.0459
_refine_ls_R_factor_gt 0.0401
_refine_ls_shift/su_max 0.000
_refine_ls_shift/su_mean 0.000
_refine_ls_structure_factor_coef Fsqd
_refine_ls_weighting_details 'w=1/[\s^2^(Fo^2^)+(0.0693P)^2^+0.0156P] where P=(Fo^2^+2Fc^2^)/3'
_refine_ls_weighting_scheme calc
_refine_ls_wR_factor_gt 0.1048
_refine_ls_wR_factor_ref 0.1083
_reflns_Friedel_coverage 0.764
_reflns_Friedel_fraction_full 1.000
_reflns_Friedel_fraction_max 0.970
_reflns_number_gt 5680
_reflns_number_total 6276
_reflns_threshold_expression 'I > 2\s(I)'
_cod_data_source_file c7cc01592e2.cif
_cod_data_source_block shelx
_cod_depositor_comments 'Adding full bibliography for 7119887--7119892.cif.'
_cod_database_code 7119887
_shelx_shelxl_version_number 2016/6
_shelx_space_group_comment
;
The symmetry employed for this shelxl refinement is uniquely defined
by the following loop, which should always be used as a source of
symmetry information in preference to the above space-group names.
They are only intended as comments.
;

loop_
_space_group_symop_operation_xyz
'x, y, z'
'-x+1/2, -y, z+1/2'
'-x, y+1/2, -z+1/2'
'x+1/2, -y+1/2, -z'

loop_
_atom_site_label
_atom_site_type_symbol
_atom_site_fract_x
_atom_site_fract_y
_atom_site_fract_z
_atom_site_U_iso_or_equiv
_atom_site_adp_type
_atom_site_occupancy
_atom_site_site_symmetry_order
_atom_site_calc_flag
_atom_site_refinement_flags_posn
_atom_site_refinement_flags_adp
O1 O 0.69254(16) 0.60013(13) 0.25250(10) 0.0401(4) Uani 1 1 d . .
N1 N 0.38849(15) 0.50733(11) 0.34731(9) 0.0224(3) Uani 1 1 d . .
N2 N 0.48826(15) 0.56911(11) 0.43583(9) 0.0236(3) Uani 1 1 d . .
N3 N 0.51052(18) 0.53517(13) 0.24170(10) 0.0307(4) Uani 1 1 d . .
N4 N 0.61402(19) 0.56358(14) 0.21232(12) 0.0360(4) Uani 1 1 d . .
C1 C 0.38651(18) 0.52118(12) 0.42069(11) 0.0218(4) Uani 1 1 d . .
C2 C 0.49444(18) 0.54627(13) 0.31623(11) 0.0250(4) Uani 1 1 d . .
C3 C 0.55638(18) 0.58508(14) 0.37236(12) 0.0258(4) Uani 1 1 d . .
H3 H 0.631929 0.617054 0.368781 0.031 Uiso 1 1 calc R U
C4 C 0.29193(18) 0.49140(13) 0.47339(11) 0.0232(4) Uani 1 1 d . .
C5 C 0.2206(3) 0.41813(16) 0.46089(14) 0.0368(5) Uani 1 1 d . .
H5 H 0.234637 0.385407 0.417994 0.044 Uiso 1 1 calc R U
C6 C 0.1297(3) 0.39298(18) 0.51054(15) 0.0446(6) Uani 1 1 d . .
H6 H 0.081230 0.343457 0.501092 0.054 Uiso 1 1 calc R U
C7 C 0.1085(2) 0.43908(16) 0.57374(13) 0.0356(5) Uani 1 1 d . .
H7 H 0.046081 0.421429 0.607663 0.043 Uiso 1 1 calc R U
C8 C 0.1790(2) 0.51082(14) 0.58691(12) 0.0280(4) Uani 1 1 d . .
H8 H 0.165730 0.542410 0.630513 0.034 Uiso 1 1 calc R U
C9 C 0.26901(18) 0.53738(13) 0.53723(12) 0.0253(4) Uani 1 1 d . .
H9 H 0.315817 0.587609 0.546740 0.030 Uiso 1 1 calc R U
C10 C 0.30802(19) 0.45005(13) 0.30649(11) 0.0235(4) Uani 1 1 d . .
C11 C 0.3537(2) 0.36786(14) 0.29386(12) 0.0281(4) Uani 1 1 d . .
C12 C 0.2752(2) 0.31171(15) 0.25675(13) 0.0353(5) Uani 1 1 d . .
H12 H 0.302529 0.255198 0.247722 0.042 Uiso 1 1 calc R U
C13 C 0.1579(2) 0.33745(16) 0.23294(14) 0.0386(5) Uani 1 1 d . .
H13 H 0.105241 0.298294 0.207929 0.046 Uiso 1 1 calc R U
C14 C 0.1162(2) 0.41954(16) 0.24507(14) 0.0350(5) Uani 1 1 d . .
H14 H 0.035913 0.436269 0.227438 0.042 Uiso 1 1 calc R U
C15 C 0.1902(2) 0.47796(14) 0.28270(12) 0.0278(4) Uani 1 1 d . .
C16 C 0.1442(2) 0.56831(15) 0.29599(14) 0.0331(5) Uani 1 1 d . .
H16 H 0.181177 0.588414 0.343218 0.040 Uiso 1 1 calc R U
C17 C 0.0017(3) 0.5745(2) 0.30214(19) 0.0506(7) Uani 1 1 d . .
H17A H -0.036815 0.556559 0.255955 0.076 Uiso 1 1 calc R U
H17B H -0.022241 0.633419 0.312643 0.076 Uiso 1 1 calc R U
H17C H -0.027672 0.537596 0.341788 0.076 Uiso 1 1 calc R U
C18 C 0.1907(3) 0.62739(18) 0.2353(2) 0.0531(7) Uani 1 1 d . .
H18A H 0.282688 0.625231 0.232963 0.080 Uiso 1 1 calc R U
H18B H 0.163668 0.685689 0.245775 0.080 Uiso 1 1 calc R U
H18C H 0.155364 0.609116 0.188376 0.080 Uiso 1 1 calc R U
C19 C 0.4813(2) 0.33862(15) 0.32049(14) 0.0353(5) Uani 1 1 d . .
H19 H 0.524750 0.388564 0.342977 0.042 Uiso 1 1 calc R U
C20 C 0.4698(3) 0.26983(19) 0.37888(18) 0.0550(8) Uani 1 1 d . .
H20A H 0.424739 0.292660 0.421325 0.082 Uiso 1 1 calc R U
H20B H 0.553900 0.251303 0.393870 0.082 Uiso 1 1 calc R U
H20C H 0.423194 0.221321 0.358950 0.082 Uiso 1 1 calc R U
C21 C 0.5620(3) 0.3072(3) 0.25741(19) 0.0621(9) Uani 1 1 d . .
H21A H 0.522404 0.257164 0.235228 0.093 Uiso 1 1 calc R U
H21B H 0.645621 0.291864 0.275679 0.093 Uiso 1 1 calc R U
H21C H 0.569882 0.352172 0.220654 0.093 Uiso 1 1 calc R U
C22 C 0.53972(17) 0.59377(14) 0.50635(11) 0.0247(4) Uani 1 1 d . .
C23 C 0.61573(19) 0.53519(15) 0.54321(12) 0.0291(4) Uani 1 1 d . .
C24 C 0.6736(2) 0.56342(16) 0.60702(13) 0.0316(5) Uani 1 1 d . .
H24 H 0.724817 0.525385 0.634223 0.038 Uiso 1 1 calc R U
C25 C 0.6577(2) 0.64599(17) 0.63155(12) 0.0331(5) Uani 1 1 d . .
H25 H 0.699020 0.664096 0.674918 0.040 Uiso 1 1 calc R U
C26 C 0.58224(19) 0.70244(15) 0.59341(12) 0.0294(4) Uani 1 1 d . .
H26 H 0.572759 0.758971 0.610787 0.035 Uiso 1 1 calc R U
C27 C 0.51998(17) 0.67735(14) 0.52984(12) 0.0252(4) Uani 1 1 d . .
C28 C 0.4342(2) 0.73948(14) 0.48947(12) 0.0287(4) Uani 1 1 d . .
H28 H 0.383405 0.706502 0.453224 0.034 Uiso 1 1 calc R U
C29 C 0.3435(2) 0.78454(18) 0.54113(15) 0.0400(5) Uani 1 1 d . .
H29A H 0.297575 0.742256 0.570028 0.060 Uiso 1 1 calc R U
H29B H 0.283736 0.818423 0.512590 0.060 Uiso 1 1 calc R U
H29C H 0.390930 0.821901 0.573971 0.060 Uiso 1 1 calc R U
C30 C 0.5111(3) 0.80599(18) 0.44751(17) 0.0481(7) Uani 1 1 d . .
H30A H 0.567029 0.835841 0.481504 0.072 Uiso 1 1 calc R U
H30B H 0.454031 0.846904 0.424461 0.072 Uiso 1 1 calc R U
H30C H 0.561406 0.777707 0.409757 0.072 Uiso 1 1 calc R U
C31 C 0.6382(2) 0.44569(16) 0.51575(14) 0.0367(5) Uani 1 1 d . .
H31 H 0.584590 0.436595 0.471484 0.044 Uiso 1 1 calc R U
C32 C 0.6021(5) 0.3795(2) 0.5727(2) 0.0729(12) Uani 1 1 d . .
H32A H 0.657315 0.384881 0.615325 0.109 Uiso 1 1 calc R U
H32B H 0.611040 0.322507 0.551641 0.109 Uiso 1 1 calc R U
H32C H 0.514567 0.388375 0.587705 0.109 Uiso 1 1 calc R U
C33 C 0.7750(4) 0.4354(3) 0.4933(3) 0.0806(13) Uani 1 1 d . .
H33A H 0.797358 0.479812 0.458049 0.121 Uiso 1 1 calc R U
H33B H 0.786995 0.379445 0.470804 0.121 Uiso 1 1 calc R U
H33C H 0.828933 0.440273 0.536576 0.121 Uiso 1 1 calc R U

loop_
_atom_site_aniso_label
_atom_site_aniso_U_11
_atom_site_aniso_U_22
_atom_site_aniso_U_33
_atom_site_aniso_U_23
_atom_site_aniso_U_13
_atom_site_aniso_U_12
O1 0.0337(8) 0.0482(10) 0.0383(9) 0.0019(8) 0.0045(7) -0.0058(7)
N1 0.0205(7) 0.0259(8) 0.0207(8) -0.0003(6) 0.0011(6) -0.0018(6)
N2 0.0179(7) 0.0289(8) 0.0240(8) 0.0004(7) -0.0008(6) -0.0032(6)
N3 0.0275(8) 0.0414(10) 0.0231(9) 0.0007(8) 0.0021(7) -0.0013(7)
N4 0.0295(9) 0.0439(11) 0.0345(10) 0.0067(9) 0.0058(8) -0.0001(8)
C1 0.0193(8) 0.0234(9) 0.0227(9) -0.0003(7) -0.0014(7) -0.0014(7)
C2 0.0201(8) 0.0289(10) 0.0261(10) 0.0029(8) 0.0014(7) 0.0011(7)
C3 0.0195(8) 0.0305(11) 0.0275(10) 0.0034(8) 0.0002(8) -0.0032(7)
C4 0.0195(8) 0.0257(9) 0.0243(9) 0.0033(8) -0.0010(7) -0.0019(7)
C5 0.0468(13) 0.0338(12) 0.0298(11) -0.0062(9) 0.0086(10) -0.0158(10)
C6 0.0539(15) 0.0421(14) 0.0378(13) -0.0049(10) 0.0110(12) -0.0258(12)
C7 0.0360(11) 0.0419(12) 0.0288(11) 0.0036(10) 0.0088(9) -0.0128(10)
C8 0.0260(9) 0.0323(11) 0.0257(10) -0.0002(8) 0.0038(8) 0.0006(8)
C9 0.0214(8) 0.0261(9) 0.0285(10) -0.0009(8) -0.0008(7) -0.0019(7)
C10 0.0237(8) 0.0260(9) 0.0207(9) -0.0013(7) 0.0016(7) -0.0024(7)
C11 0.0318(10) 0.0295(11) 0.0230(10) -0.0005(8) 0.0022(8) 0.0018(8)
C12 0.0451(12) 0.0276(11) 0.0333(12) -0.0046(9) 0.0004(10) 0.0001(9)
C13 0.0405(12) 0.0351(12) 0.0403(13) -0.0115(10) -0.0076(11) -0.0082(10)
C14 0.0275(9) 0.0417(13) 0.0359(12) -0.0096(10) -0.0056(9) -0.0021(9)
C15 0.0241(9) 0.0320(11) 0.0274(10) -0.0040(9) 0.0004(8) -0.0016(8)
C16 0.0261(10) 0.0355(12) 0.0377(12) -0.0101(10) -0.0047(9) 0.0049(8)
C17 0.0324(12) 0.0532(16) 0.0662(19) -0.0145(14) 0.0061(12) 0.0079(11)
C18 0.0489(15) 0.0345(13) 0.076(2) 0.0050(14) 0.0105(15) 0.0069(11)
C19 0.0379(12) 0.0306(11) 0.0375(12) 0.0014(9) -0.0023(10) 0.0074(9)
C20 0.0678(19) 0.0441(16) 0.0530(17) 0.0144(13) -0.0100(15) 0.0114(14)
C21 0.0481(16) 0.081(2) 0.0568(19) 0.0033(17) 0.0073(15) 0.0304(16)
C22 0.0158(8) 0.0341(10) 0.0241(10) -0.0006(8) -0.0010(7) -0.0057(7)
C23 0.0209(8) 0.0365(11) 0.0299(11) -0.0002(9) 0.0007(8) -0.0003(8)
C24 0.0219(9) 0.0418(12) 0.0311(11) 0.0021(10) -0.0040(8) 0.0028(8)
C25 0.0217(9) 0.0517(14) 0.0260(11) -0.0061(10) -0.0064(8) -0.0021(9)
C26 0.0217(9) 0.0379(12) 0.0285(11) -0.0054(9) -0.0014(8) -0.0019(8)
C27 0.0165(8) 0.0333(10) 0.0259(10) 0.0000(8) 0.0000(7) -0.0031(7)
C28 0.0242(9) 0.0303(10) 0.0316(11) 0.0009(9) -0.0045(8) -0.0016(8)
C29 0.0313(11) 0.0477(14) 0.0410(13) -0.0025(11) -0.0064(10) 0.0099(10)
C30 0.0362(12) 0.0476(15) 0.0606(18) 0.0227(13) 0.0024(12) -0.0003(11)
C31 0.0355(11) 0.0371(12) 0.0374(12) -0.0012(10) -0.0061(10) 0.0068(9)
C32 0.123(4) 0.0379(15) 0.058(2) 0.0036(14) 0.009(2) -0.0032(19)
C33 0.0513(19) 0.066(2) 0.124(4) -0.028(2) 0.017(2) 0.0182(17)

loop_
_atom_type_symbol
_atom_type_description
_atom_type_scat_dispersion_real
_atom_type_scat_dispersion_imag
_atom_type_scat_source
C C 0.0181 0.0091 'International Tables Vol C Tables 4.2.6.8 and 6.1.1.4'
H H 0.0000 0.0000 'International Tables Vol C Tables 4.2.6.8 and 6.1.1.4'
N N 0.0311 0.0180 'International Tables Vol C Tables 4.2.6.8 and 6.1.1.4'
O O 0.0492 0.0322 'International Tables Vol C Tables 4.2.6.8 and 6.1.1.4'

loop_
_exptl_crystal_face_index_h
_exptl_crystal_face_index_k
_exptl_crystal_face_index_l
_exptl_crystal_face_perp_dist
2 1 11 0.1149
-2 -2 -11 0.0100
-1 -9 -5 0.0555
1 -8 8 0.1161
0 10 -2 0.0687
5 6 6 0.1035
4 -5 8 0.0970
-7 -1 -1 0.0968
7 1 1 0.0200
-5 -3 7 0.1100
-5 4 6 0.1068

loop_
_geom_angle_atom_site_label_1
_geom_angle_atom_site_label_2
_geom_angle_atom_site_label_3
_geom_angle
C1 N1 C2 110.01(17)
C1 N1 C10 126.78(17)
C2 N1 C10 122.48(17)
C1 N2 C3 110.36(17)
C1 N2 C22 129.34(17)
C3 N2 C22 119.73(16)
N4 N3 C2 117.82(19)
O1 N4 N3 118.6(2)
N2 C1 N1 106.26(17)
N2 C1 C4 126.39(18)
N1 C1 C4 127.34(18)
C3 C2 N3 137.5(2)
C3 C2 N1 106.18(18)
N3 C2 N1 116.29(18)
C2 C3 N2 107.18(17)
C2 C3 H3 126.4
N2 C3 H3 126.4
C9 C4 C5 118.01(19)
C9 C4 C1 120.19(18)
C5 C4 C1 121.79(19)
C6 C5 C4 120.5(2)
C6 C5 H5 119.8
C4 C5 H5 119.8
C7 C6 C5 120.8(2)
C7 C6 H6 119.6
C5 C6 H6 119.6
C8 C7 C6 119.2(2)
C8 C7 H7 120.4
C6 C7 H7 120.4
C7 C8 C9 120.6(2)
C7 C8 H8 119.7
C9 C8 H8 119.7
C8 C9 C4 120.88(19)
C8 C9 H9 119.6
C4 C9 H9 119.6
C15 C10 C11 123.4(2)
C15 C10 N1 119.61(18)
C11 C10 N1 117.03(18)
C12 C11 C10 117.3(2)
C12 C11 C19 120.1(2)
C10 C11 C19 122.6(2)
C13 C12 C11 120.6(2)
C13 C12 H12 119.7
C11 C12 H12 119.7
C12 C13 C14 120.8(2)
C12 C13 H13 119.6
C14 C13 H13 119.6
C13 C14 C15 121.0(2)
C13 C14 H14 119.5
C15 C14 H14 119.5
C14 C15 C10 116.9(2)
C14 C15 C16 121.0(2)
C10 C15 C16 122.11(19)
C17 C16 C15 113.0(2)
C17 C16 C18 109.6(2)
C15 C16 C18 110.4(2)
C17 C16 H16 107.9
C15 C16 H16 107.9
C18 C16 H16 107.9
C16 C17 H17A 109.5
C16 C17 H17B 109.5
H17A C17 H17B 109.5
C16 C17 H17C 109.5
H17A C17 H17C 109.5
H17B C17 H17C 109.5
C16 C18 H18A 109.5
C16 C18 H18B 109.5
H18A C18 H18B 109.5
C16 C18 H18C 109.5
H18A C18 H18C 109.5
H18B C18 H18C 109.5
C11 C19 C21 111.1(2)
C11 C19 C20 111.6(2)
C21 C19 C20 110.2(2)
C11 C19 H19 107.9
C21 C19 H19 107.9
C20 C19 H19 107.9
C19 C20 H20A 109.5
C19 C20 H20B 109.5
H20A C20 H20B 109.5
C19 C20 H20C 109.5
H20A C20 H20C 109.5
H20B C20 H20C 109.5
C19 C21 H21A 109.5
C19 C21 H21B 109.5
H21A C21 H21B 109.5
C19 C21 H21C 109.5
H21A C21 H21C 109.5
H21B C21 H21C 109.5
C23 C22 C27 123.93(19)
C23 C22 N2 117.96(19)
C27 C22 N2 117.82(19)
C24 C23 C22 116.7(2)
C24 C23 C31 120.3(2)
C22 C23 C31 123.0(2)
C25 C24 C23 121.2(2)
C25 C24 H24 119.4
C23 C24 H24 119.4
C24 C25 C26 120.6(2)
C24 C25 H25 119.7
C26 C25 H25 119.7
C25 C26 C27 120.9(2)
C25 C26 H26 119.6
C27 C26 H26 119.6
C26 C27 C22 116.8(2)
C26 C27 C28 120.3(2)
C22 C27 C28 122.89(19)
C29 C28 C27 112.09(19)
C29 C28 C30 109.2(2)
C27 C28 C30 111.11(18)
C29 C28 H28 108.1
C27 C28 H28 108.1
C30 C28 H28 108.1
C28 C29 H29A 109.5
C28 C29 H29B 109.5
H29A C29 H29B 109.5
C28 C29 H29C 109.5
H29A C29 H29C 109.5
H29B C29 H29C 109.5
C28 C30 H30A 109.5
C28 C30 H30B 109.5
H30A C30 H30B 109.5
C28 C30 H30C 109.5
H30A C30 H30C 109.5
H30B C30 H30C 109.5
C23 C31 C33 109.9(2)
C23 C31 C32 111.7(2)
C33 C31 C32 110.7(3)
C23 C31 H31 108.2
C33 C31 H31 108.2
C32 C31 H31 108.2
C31 C32 H32A 109.5
C31 C32 H32B 109.5
H32A C32 H32B 109.5
C31 C32 H32C 109.5
H32A C32 H32C 109.5
H32B C32 H32C 109.5
C31 C33 H33A 109.5
C31 C33 H33B 109.5
H33A C33 H33B 109.5
C31 C33 H33C 109.5
H33A C33 H33C 109.5
H33B C33 H33C 109.5

loop_
_geom_bond_atom_site_label_1
_geom_bond_atom_site_label_2
_geom_bond_distance
O1 N4 1.252(3)
N1 C1 1.359(3)
N1 C2 1.402(3)
N1 C10 1.450(3)
N2 C1 1.347(2)
N2 C3 1.391(3)
N2 C22 1.454(3)
N3 N4 1.303(3)
N3 C2 1.384(3)
C1 C4 1.469(3)
C2 C3 1.364(3)
C3 H3 0.9500
C4 C9 1.395(3)
C4 C5 1.399(3)
C5 C6 1.384(3)
C5 H5 0.9500
C6 C7 1.383(4)
C6 H6 0.9500
C7 C8 1.376(3)
C7 H7 0.9500
C8 C9 1.384(3)
C8 H8 0.9500
C9 H9 0.9500
C10 C15 1.397(3)
C10 C11 1.401(3)
C11 C12 1.392(3)
C11 C19 1.513(3)
C12 C13 1.381(4)
C12 H12 0.9500
C13 C14 1.384(4)
C13 H13 0.9500
C14 C15 1.391(3)
C14 H14 0.9500
C15 C16 1.523(3)
C16 C17 1.523(3)
C16 C18 1.529(4)
C16 H16 1.0000
C17 H17A 0.9800
C17 H17B 0.9800
C17 H17C 0.9800
C18 H18A 0.9800
C18 H18B 0.9800
C18 H18C 0.9800
C19 C21 1.520(4)
C19 C20 1.525(4)
C19 H19 1.0000
C20 H20A 0.9800
C20 H20B 0.9800
C20 H20C 0.9800
C21 H21A 0.9800
C21 H21B 0.9800
C21 H21C 0.9800
C22 C23 1.399(3)
C22 C27 1.399(3)
C23 C24 1.391(3)
C23 C31 1.514(3)
C24 C25 1.385(4)
C24 H24 0.9500
C25 C26 1.385(3)
C25 H25 0.9500
C26 C27 1.395(3)
C26 H26 0.9500
C27 C28 1.527(3)
C28 C29 1.524(3)
C28 C30 1.534(3)
C28 H28 1.0000
C29 H29A 0.9800
C29 H29B 0.9800
C29 H29C 0.9800
C30 H30A 0.9800
C30 H30B 0.9800
C30 H30C 0.9800
C31 C33 1.520(4)
C31 C32 1.522(4)
C31 H31 1.0000
C32 H32A 0.9800
C32 H32B 0.9800
C32 H32C 0.9800
C33 H33A 0.9800
C33 H33B 0.9800
C33 H33C 0.9800

loop_
_geom_torsion_atom_site_label_1
_geom_torsion_atom_site_label_2
_geom_torsion_atom_site_label_3
_geom_torsion_atom_site_label_4
_geom_torsion
C2 N3 N4 O1 -0.8(3)
C3 N2 C1 N1 -0.8(2)
C22 N2 C1 N1 -171.87(19)
C3 N2 C1 C4 -179.90(19)
C22 N2 C1 C4 9.0(3)
C2 N1 C1 N2 0.9(2)
C10 N1 C1 N2 171.22(18)
C2 N1 C1 C4 -179.99(19)
C10 N1 C1 C4 -9.7(3)
N4 N3 C2 C3 4.7(4)
N4 N3 C2 N1 -173.62(19)
C1 N1 C2 C3 -0.7(2)
C10 N1 C2 C3 -171.50(18)
C1 N1 C2 N3 178.16(18)
C10 N1 C2 N3 7.3(3)
N3 C2 C3 N2 -178.3(2)
N1 C2 C3 N2 0.2(2)
C1 N2 C3 C2 0.4(2)
C22 N2 C3 C2 172.44(18)
N2 C1 C4 C9 26.9(3)
N1 C1 C4 C9 -152.0(2)
N2 C1 C4 C5 -154.5(2)
N1 C1 C4 C5 26.5(3)
C9 C4 C5 C6 0.4(4)
C1 C4 C5 C6 -178.2(2)
C4 C5 C6 C7 -0.7(5)
C5 C6 C7 C8 0.1(5)
C6 C7 C8 C9 0.8(4)
C7 C8 C9 C4 -1.1(3)
C5 C4 C9 C8 0.5(3)
C1 C4 C9 C8 179.09(19)
C1 N1 C10 C15 85.6(3)
C2 N1 C10 C15 -105.1(2)
C1 N1 C10 C11 -93.5(2)
C2 N1 C10 C11 75.7(3)
C15 C10 C11 C12 -1.2(3)
N1 C10 C11 C12 177.98(19)
C15 C10 C11 C19 -179.6(2)
N1 C10 C11 C19 -0.4(3)
C10 C11 C12 C13 0.8(3)
C19 C11 C12 C13 179.2(2)
C11 C12 C13 C14 0.3(4)
C12 C13 C14 C15 -1.2(4)
C13 C14 C15 C10 0.8(4)
C13 C14 C15 C16 180.0(2)
C11 C10 C15 C14 0.4(3)
N1 C10 C15 C14 -178.74(19)
C11 C10 C15 C16 -178.8(2)
N1 C10 C15 C16 2.1(3)
C14 C15 C16 C17 29.9(3)
C10 C15 C16 C17 -151.0(2)
C14 C15 C16 C18 -93.3(3)
C10 C15 C16 C18 85.8(3)
C12 C11 C19 C21 58.7(3)
C10 C11 C19 C21 -122.9(3)
C12 C11 C19 C20 -64.8(3)
C10 C11 C19 C20 113.6(3)
C1 N2 C22 C23 81.3(3)
C3 N2 C22 C23 -89.1(2)
C1 N2 C22 C27 -104.6(2)
C3 N2 C22 C27 85.0(2)
C27 C22 C23 C24 0.2(3)
N2 C22 C23 C24 173.92(19)
C27 C22 C23 C31 -178.5(2)
N2 C22 C23 C31 -4.8(3)
C22 C23 C24 C25 -1.1(3)
C31 C23 C24 C25 177.7(2)
C23 C24 C25 C26 0.8(4)
C24 C25 C26 C27 0.4(3)
C25 C26 C27 C22 -1.2(3)
C25 C26 C27 C28 178.3(2)
C23 C22 C27 C26 0.9(3)
N2 C22 C27 C26 -172.80(17)
C23 C22 C27 C28 -178.62(19)
N2 C22 C27 C28 7.7(3)
C26 C27 C28 C29 -47.8(3)
C22 C27 C28 C29 131.7(2)
C26 C27 C28 C30 74.8(3)
C22 C27 C28 C30 -105.7(2)
C24 C23 C31 C33 -65.7(4)
C22 C23 C31 C33 113.0(3)
C24 C23 C31 C32 57.5(3)
C22 C23 C31 C32 -123.8(3)
